data_4107685
loop_
_publ_author_name
'Christopher R. Graves'
'Ping Yang'
'Stosh A. Kozimor'
'Anthony E. Vaughn'
'David L. Clark'
'Steven D. Conradson'
'Eric J. Schelter'
'Brian L. Scott'
'J. D. Thompson'
'P. Jeffrey Hay'
'David E. Morris'
'Jaqueline L. Kiplinger'

_publ_contact_author_address
;
Los Alamos National Laboratory
Los Alamos, NM 87545
USA
;
_publ_contact_author_email kiplinger@lanl.gov
_publ_contact_author_fax '+1 505 667 9905'
_publ_contact_author_name 'Jaqueline L. Kiplinger'
_publ_contact_author_phone '+1 505 665 9553'
_publ_section_title
;
 Organometallic Uranium(V)-Imido Halide Complexes: From Synthesis to
 Electronic Structure and Bonding
;
_journal_name_full 'Journal of the American Chemical Society'
_journal_page_first 5272
_journal_page_last 5285
_journal_paper_doi 10.1021/ja711010h
_journal_volume 130
_journal_year 2008
_chemical_formula_sum 'C38 H59 F N U'
_chemical_formula_weight 786.89
_chemical_name_systematic
; 
 ? 
;
_space_group_IT_number 11
_symmetry_cell_setting monoclinic
_symmetry_space_group_name_Hall '-P 2yb'
_symmetry_space_group_name_H-M 'P 1 21/m 1'
_atom_sites_solution_hydrogens geom
_atom_sites_solution_primary direct
_atom_sites_solution_secondary difmap
_audit_creation_method SHELXL-97
_cell_angle_alpha 90.00
_cell_angle_beta 97.573(6)
_cell_angle_gamma 90.00
_cell_formula_units_Z 2
_cell_length_a 9.862(4)
_cell_length_b 13.817(6)
_cell_length_c 12.801(5)
_cell_measurement_temperature 141(2)
_cell_volume 1729.1(12)
_computing_cell_refinement 'SAINT+, v. 7.06 (Bruker AXS, 2001)'
_computing_data_collection 'APEX II, v. 1.08 (Bruker AXS, 2003)'
_computing_data_reduction 'SAINT+, v. 7.06 (Bruker AXS, 2001)'
_computing_molecular_graphics 'SHELXTL, v. 6.10, (Bruker AXS, 2000)'
_computing_publication_material 'SHELXTL, v. 6.10, (Bruker AXS, 2000)'
_computing_structure_refinement 'SHELXL-97 (Sheldrick, 1997)'
_computing_structure_solution 'SHELXS-97 (Sheldrick, 1990)'
_diffrn_ambient_temperature 141(2)
_diffrn_measured_fraction_theta_full 1.000
_diffrn_measured_fraction_theta_max 0.998
_diffrn_measurement_device_type 'Bruker D8 with APEXII CCD'
_diffrn_measurement_method '\w scans'
_diffrn_radiation_monochromator graphite
_diffrn_radiation_source 'fine-focus sealed tube'
_diffrn_radiation_type MoK\a
_diffrn_radiation_wavelength 0.71073
_diffrn_reflns_av_R_equivalents 0.0000
_diffrn_reflns_av_sigmaI/netI 0.2007
_diffrn_reflns_limit_h_max 11
_diffrn_reflns_limit_h_min -11
_diffrn_reflns_limit_k_max 16
_diffrn_reflns_limit_k_min 0
_diffrn_reflns_limit_l_max 15
_diffrn_reflns_limit_l_min 0
_diffrn_reflns_number 5586
_diffrn_reflns_theta_full 25.00
_diffrn_reflns_theta_max 25.36
_diffrn_reflns_theta_min 2.08
_diffrn_standards_decay_% 0
_diffrn_standards_interval_count 0
_diffrn_standards_interval_time 0
_diffrn_standards_number 0
_exptl_absorpt_coefficient_mu 4.724
_exptl_absorpt_correction_T_max 0.9114
_exptl_absorpt_correction_T_min 0.4835
_exptl_absorpt_correction_type multi-scan
_exptl_absorpt_process_details 'SADABS 2.03 (Sheldrick, 2001)'
_exptl_crystal_colour dark
_exptl_crystal_density_diffrn 1.511
_exptl_crystal_description 'rectangular slab'
_exptl_crystal_F_000 790
_exptl_crystal_size_max 0.18
_exptl_crystal_size_mid 0.06
_exptl_crystal_size_min 0.02
_refine_diff_density_max 1.809
_refine_diff_density_min -1.856
_refine_diff_density_rms 0.213
_refine_ls_extinction_method none
_refine_ls_goodness_of_fit_ref 0.701
_refine_ls_hydrogen_treatment constr
_refine_ls_matrix_type full
_refine_ls_number_parameters 209
_refine_ls_number_reflns 5586
_refine_ls_number_restraints 0
_refine_ls_restrained_S_all 0.701
_refine_ls_R_factor_all 0.1027
_refine_ls_R_factor_gt 0.0511
_refine_ls_shift/su_max 0.000
_refine_ls_shift/su_mean 0.000
_refine_ls_structure_factor_coef Fsqd
_refine_ls_weighting_details 'calc w=1/[\s^2^(Fo^2^)+(0.0372P)^2^+0.0000P] where P=(Fo^2^+2Fc^2^)/3'
_refine_ls_weighting_scheme calc
_refine_ls_wR_factor_gt 0.0833
_refine_ls_wR_factor_ref 0.1000
_reflns_number_gt 3401
_reflns_number_total 5586
_reflns_threshold_expression >2sigma(I)
_cod_data_source_file ja711010h-file004_3.cif
_cod_data_source_block apx452_hklf5_50
_cod_original_sg_symbol_H-M 'P 21/m'
_cod_database_code 4107685

loop_
_symmetry_equiv_pos_as_xyz
'x, y, z'
'-x, y+1/2, -z'
'-x, -y, -z'
'x, -y-1/2, z'

loop_
_atom_site_label
_atom_site_type_symbol
_atom_site_fract_x
_atom_site_fract_y
_atom_site_fract_z
_atom_site_U_iso_or_equiv
_atom_site_adp_type
_atom_site_occupancy
_atom_site_symmetry_multiplicity
_atom_site_calc_flag
_atom_site_refinement_flags
U1 U 0.71828(5) 0.7500 0.72284(3) 0.02013(12) Uani 1 2 d S
N1 N 0.6245(8) 0.7500 0.5775(6) 0.020(2) Uani 1 2 d S
C1 C 0.8520(8) 0.8996(5) 0.8371(6) 0.0247(19) Uani 1 1 d .
C2 C 0.7361(8) 0.8866(5) 0.8886(5) 0.0271(18) Uani 1 1 d .
C3 C 0.6184(7) 0.9125(5) 0.8196(6) 0.0243(19) Uani 1 1 d .
C4 C 0.6622(8) 0.9455(5) 0.7244(6) 0.026(2) Uani 1 1 d .
C5 C 0.8054(8) 0.9380(5) 0.7354(6) 0.026(2) Uani 1 1 d .
C6 C 0.9980(7) 0.8890(6) 0.8850(6) 0.042(2) Uani 1 1 d .
H6A H 1.0353 0.9516 0.9043 0.063 Uiso 1 1 calc R
H6B H 1.0496 0.8597 0.8349 0.063 Uiso 1 1 calc R
H6C H 1.0026 0.8489 0.9467 0.063 Uiso 1 1 calc R
C7 C 0.7349(9) 0.8681(5) 1.0047(5) 0.045(2) Uani 1 1 d .
H7A H 0.7306 0.9287 1.0408 0.067 Uiso 1 1 calc R
H7B H 0.8168 0.8343 1.0326 0.067 Uiso 1 1 calc R
H7C H 0.6566 0.8295 1.0145 0.067 Uiso 1 1 calc R
C8 C 0.4785(7) 0.9246(6) 0.8506(6) 0.039(2) Uani 1 1 d .
H8A H 0.4552 0.8681 0.8881 0.059 Uiso 1 1 calc R
H8B H 0.4135 0.9329 0.7886 0.059 Uiso 1 1 calc R
H8C H 0.4771 0.9804 0.8951 0.059 Uiso 1 1 calc R
C9 C 0.5732(7) 0.9897(5) 0.6317(6) 0.033(2) Uani 1 1 d .
H9A H 0.5794 1.0590 0.6360 0.049 Uiso 1 1 calc R
H9B H 0.4800 0.9701 0.6328 0.049 Uiso 1 1 calc R
H9C H 0.6037 0.9681 0.5674 0.049 Uiso 1 1 calc R
C10 C 0.8984(8) 0.9755(5) 0.6628(6) 0.036(2) Uani 1 1 d .
H10A H 0.8457 0.9954 0.5979 0.054 Uiso 1 1 calc R
H10B H 0.9611 0.9255 0.6488 0.054 Uiso 1 1 calc R
H10C H 0.9485 1.0298 0.6946 0.054 Uiso 1 1 calc R
C11 C 0.5377(10) 0.7500 0.4802(8) 0.021(2) Uani 1 2 d S
C12 C 0.5977(10) 0.7500 0.3831(8) 0.022(3) Uani 1 2 d S
C13 C 0.5067(10) 0.7500 0.2894(8) 0.024(3) Uani 1 2 d S
H13 H 0.5443 0.7500 0.2265 0.029 Uiso 1 2 calc SR
C14 C 0.3667(10) 0.7500 0.2825(8) 0.019(2) Uani 1 2 d S
C15 C 0.3122(11) 0.7500 0.3766(8) 0.021(3) Uani 1 2 d S
H15 H 0.2176 0.7500 0.3746 0.025 Uiso 1 2 calc SR
C16 C 0.3952(10) 0.7500 0.4765(7) 0.017(2) Uani 1 2 d S
C18 C 0.8148(8) 0.8405(6) 0.4327(6) 0.055(3) Uani 1 1 d .
H18A H 0.7739 0.8969 0.3979 0.083 Uiso 1 1 calc R
H18B H 0.9112 0.8402 0.4282 0.083 Uiso 1 1 calc R
H18C H 0.8003 0.8413 0.5054 0.083 Uiso 1 1 calc R
C19 C 0.7840(14) 0.7500 0.2685(9) 0.076(5) Uani 1 2 d S
H19A H 0.7955 0.6846 0.2460 0.115 Uiso 0.50 1 calc PR
H19B H 0.8673 0.7854 0.2658 0.115 Uiso 0.50 1 calc PR
H19C H 0.7111 0.7801 0.2227 0.115 Uiso 0.50 1 calc PR
C20 C 0.3135(10) 0.7500 0.5697(8) 0.023(3) Uani 1 2 d S
C21 C 0.3953(10) 0.7500 0.6773(8) 0.037(3) Uani 1 2 d S
H21A H 0.4319 0.6865 0.6930 0.056 Uiso 0.50 1 calc PR
H21B H 0.3374 0.7679 0.7288 0.056 Uiso 0.50 1 calc PR
H21C H 0.4690 0.7956 0.6790 0.056 Uiso 0.50 1 calc PR
C22 C 0.2206(7) 0.8408(5) 0.5655(6) 0.035(2) Uani 1 1 d .
H22A H 0.1712 0.8409 0.6253 0.052 Uiso 1 1 calc R
H22B H 0.1570 0.8397 0.5019 0.052 Uiso 1 1 calc R
H22C H 0.2760 0.8980 0.5667 0.052 Uiso 1 1 calc R
C23 C 0.2798(11) 0.7500 0.1738(8) 0.024(3) Uani 1 2 d S
C24 C 0.1284(10) 0.7500 0.1829(8) 0.036(3) Uani 1 2 d S
H24A H 0.0815 0.7084 0.1299 0.054 Uiso 0.50 1 calc PR
H24B H 0.0932 0.8146 0.1732 0.054 Uiso 0.50 1 calc PR
H24C H 0.1143 0.7270 0.2514 0.054 Uiso 0.50 1 calc PR
C25 C 0.3137(8) 0.8395(5) 0.1128(5) 0.035(2) Uani 1 1 d .
H25A H 0.2641 0.8374 0.0431 0.053 Uiso 1 1 calc R
H25B H 0.4101 0.8410 0.1084 0.053 Uiso 1 1 calc R
H25C H 0.2883 0.8965 0.1484 0.053 Uiso 1 1 calc R
C26 C 0.7497(10) 0.7500 0.3797(8) 0.034(3) Uani 1 2 d S
F1 F 0.9212(5) 0.7500 0.6845(4) 0.0245(14) Uani 1 2 d S

loop_
_atom_site_aniso_label
_atom_site_aniso_U_11
_atom_site_aniso_U_22
_atom_site_aniso_U_33
_atom_site_aniso_U_23
_atom_site_aniso_U_13
_atom_site_aniso_U_12
U1 0.0230(2) 0.0195(2) 0.0176(2) 0.000 0.00149(17) 0.000
N1 0.016(5) 0.018(5) 0.026(5) 0.000 -0.003(4) 0.000
C1 0.021(5) 0.026(5) 0.026(4) -0.004(4) -0.001(4) 0.007(4)
C2 0.038(5) 0.022(4) 0.023(4) 0.003(3) 0.008(4) 0.004(4)
C3 0.021(5) 0.024(5) 0.029(5) -0.007(4) 0.007(4) -0.004(4)
C4 0.030(5) 0.012(4) 0.036(5) 0.000(4) 0.001(5) 0.006(3)
C5 0.034(5) 0.019(5) 0.024(5) 0.003(4) 0.004(4) 0.008(4)
C6 0.039(6) 0.035(5) 0.049(6) -0.001(4) -0.006(4) 0.006(4)
C7 0.082(7) 0.033(5) 0.022(5) -0.010(4) 0.014(5) -0.002(5)
C8 0.044(6) 0.034(5) 0.042(6) -0.019(4) 0.015(4) -0.005(4)
C9 0.039(5) 0.023(5) 0.035(5) -0.002(4) -0.001(4) 0.008(4)
C10 0.043(6) 0.026(5) 0.041(5) 0.001(4) 0.018(4) 0.003(4)
C11 0.019(6) 0.019(6) 0.025(6) 0.000 0.004(5) 0.000
C12 0.016(6) 0.029(6) 0.022(6) 0.000 0.001(5) 0.000
C13 0.016(6) 0.043(7) 0.017(6) 0.000 0.011(5) 0.000
C14 0.022(6) 0.015(6) 0.020(6) 0.000 0.001(5) 0.000
C15 0.017(6) 0.014(6) 0.029(7) 0.000 -0.001(6) 0.000
C16 0.022(6) 0.016(6) 0.013(6) 0.000 0.000(5) 0.000
C18 0.028(5) 0.102(8) 0.036(5) 0.025(5) 0.005(5) -0.023(5)
C19 0.035(7) 0.183(15) 0.012(6) 0.000 0.006(6) 0.000
C20 0.017(6) 0.026(6) 0.027(6) 0.000 0.004(5) 0.000
C21 0.023(7) 0.051(8) 0.032(7) 0.000 -0.016(6) 0.000
C22 0.035(5) 0.043(5) 0.027(5) -0.001(4) 0.007(4) 0.008(4)
C23 0.020(6) 0.032(7) 0.020(6) 0.000 0.001(5) 0.000
C24 0.026(7) 0.054(8) 0.025(7) 0.000 -0.011(6) 0.000
C25 0.042(6) 0.036(5) 0.025(5) 0.003(4) -0.004(4) -0.006(4)
C26 0.006(6) 0.082(10) 0.012(6) 0.000 -0.001(5) 0.000
F1 0.035(4) 0.021(3) 0.019(3) 0.000 0.007(3) 0.000

loop_
_atom_type_symbol
_atom_type_description
_atom_type_scat_dispersion_real
_atom_type_scat_dispersion_imag
_atom_type_scat_source
C C 0.0033 0.0016 'International Tables Vol C Tables 4.2.6.8 and 6.1.1.4'
H H 0.0000 0.0000 'International Tables Vol C Tables 4.2.6.8 and 6.1.1.4'
N N 0.0061 0.0033 'International Tables Vol C Tables 4.2.6.8 and 6.1.1.4'
F F 0.0171 0.0103 'International Tables Vol C Tables 4.2.6.8 and 6.1.1.4'
U U -9.6767 9.6646 'International Tables Vol C Tables 4.2.6.8 and 6.1.1.4'

loop_
_geom_angle_atom_site_label_1
_geom_angle_atom_site_label_2
_geom_angle_atom_site_label_3
_geom_angle
_geom_angle_site_symmetry_1
_geom_angle_site_symmetry_3
N1 U1 F1 97.0(3) . .
N1 U1 C5 99.25(17) . .
F1 U1 C5 73.44(16) . .
N1 U1 C5 99.25(17) . 4_575
F1 U1 C5 73.44(16) . 4_575
C5 U1 C5 143.6(3) . 4_575
N1 U1 C4 86.40(17) . 4_575
F1 U1 C4 101.41(16) . 4_575
C5 U1 C4 172.7(3) . 4_575
C5 U1 C4 29.63(19) 4_575 4_575
N1 U1 C4 86.40(17) . .
F1 U1 C4 101.41(17) . .
C5 U1 C4 29.63(19) . .
C5 U1 C4 172.7(3) 4_575 .
C4 U1 C4 156.7(3) 4_575 .
N1 U1 C1 129.27(17) . .
F1 U1 C1 73.95(18) . .
C5 U1 C1 30.02(19) . .
C5 U1 C1 123.7(2) 4_575 .
C4 U1 C1 144.2(2) 4_575 .
C4 U1 C1 49.1(2) . .
N1 U1 C1 129.27(17) . 4_575
F1 U1 C1 73.95(18) . 4_575
C5 U1 C1 123.7(2) . 4_575
C5 U1 C1 30.02(19) 4_575 4_575
C4 U1 C1 49.1(2) 4_575 4_575
C4 U1 C1 144.2(2) . 4_575
C1 U1 C1 96.8(3) . 4_575
N1 U1 C3 105.6(2) . .
F1 U1 C3 119.91(16) . .
C5 U1 C3 48.7(2) . .
C5 U1 C3 149.4(2) 4_575 .
C4 U1 C3 134.3(2) 4_575 .
C4 U1 C3 29.6(2) . .
C1 U1 C3 48.6(2) . .
C1 U1 C3 122.4(2) 4_575 .
N1 U1 C3 105.6(2) . 4_575
F1 U1 C3 119.91(15) . 4_575
C5 U1 C3 149.4(2) . 4_575
C5 U1 C3 48.7(2) 4_575 4_575
C4 U1 C3 29.6(2) 4_575 4_575
C4 U1 C3 134.3(2) . 4_575
C1 U1 C3 122.4(2) . 4_575
C1 U1 C3 48.6(2) 4_575 4_575
C3 U1 C3 106.4(3) . 4_575
N1 U1 C2 133.25(17) . .
F1 U1 C2 101.90(19) . .
C5 U1 C2 48.2(2) . .
C5 U1 C2 127.0(2) 4_575 .
C4 U1 C2 129.8(2) 4_575 .
C4 U1 C2 48.2(2) . .
C1 U1 C2 29.1(2) . .
C1 U1 C2 97.1(2) 4_575 .
C3 U1 C2 28.96(19) . .
C3 U1 C2 101.2(2) 4_575 .
N1 U1 C2 133.25(17) . 4_575
F1 U1 C2 101.90(19) . 4_575
C5 U1 C2 127.0(2) . 4_575
C5 U1 C2 48.2(2) 4_575 4_575
C4 U1 C2 48.2(2) 4_575 4_575
C4 U1 C2 129.8(2) . 4_575
C1 U1 C2 97.1(2) . 4_575
C1 U1 C2 29.1(2) 4_575 4_575
C3 U1 C2 101.2(2) . 4_575
C3 U1 C2 28.96(19) 4_575 4_575
C2 U1 C2 83.7(3) . 4_575
C11 N1 U1 171.0(7) . .
C2 C1 C5 107.0(7) . .
C2 C1 C6 126.4(7) . .
C5 C1 C6 126.1(7) . .
C2 C1 U1 78.0(4) . .
C5 C1 U1 73.8(4) . .
C6 C1 U1 120.7(5) . .
C1 C2 C3 109.1(6) . .
C1 C2 C7 126.6(7) . .
C3 C2 C7 123.2(7) . .
C1 C2 U1 73.0(4) . .
C3 C2 U1 74.6(4) . .
C7 C2 U1 128.2(5) . .
C2 C3 C4 107.5(7) . .
C2 C3 C8 125.1(7) . .
C4 C3 C8 126.0(7) . .
C2 C3 U1 76.4(4) . .
C4 C3 U1 73.4(4) . .
C8 C3 U1 126.6(5) . .
C5 C4 C3 107.8(7) . .
C5 C4 C9 125.5(7) . .
C3 C4 C9 126.4(7) . .
C5 C4 U1 74.3(5) . .
C3 C4 U1 77.1(4) . .
C9 C4 U1 119.1(5) . .
C4 C5 C1 108.5(7) . .
C4 C5 C10 127.5(7) . .
C1 C5 C10 123.5(7) . .
C4 C5 U1 76.1(5) . .
C1 C5 U1 76.2(4) . .
C10 C5 U1 120.7(5) . .
C16 C11 N1 121.1(9) . .
C16 C11 C12 119.6(9) . .
N1 C11 C12 119.3(9) . .
C13 C12 C11 116.6(9) . .
C13 C12 C26 120.2(9) . .
C11 C12 C26 123.1(9) . .
C14 C13 C12 125.5(10) . .
C13 C14 C15 116.6(10) . .
C13 C14 C23 119.7(10) . .
C15 C14 C23 123.7(9) . .
C14 C15 C16 122.6(10) . .
C11 C16 C15 119.0(9) . .
C11 C16 C20 127.3(9) . .
C15 C16 C20 113.7(9) . .
C21 C20 C16 116.2(9) . .
C21 C20 C22 106.0(6) . 4_575
C16 C20 C22 110.1(5) . 4_575
C21 C20 C22 106.0(6) . .
C16 C20 C22 110.1(5) . .
C22 C20 C22 108.0(8) 4_575 .
C24 C23 C25 109.0(6) . 4_575
C24 C23 C25 109.0(6) . .
C25 C23 C25 108.6(8) 4_575 .
C24 C23 C14 111.6(9) . .
C25 C23 C14 109.3(6) 4_575 .
C25 C23 C14 109.3(6) . .
C12 C26 C19 112.1(9) . .
C12 C26 C18 110.5(6) . .
C19 C26 C18 106.7(6) . .
C12 C26 C18 110.5(6) . 4_575
C19 C26 C18 106.7(6) . 4_575
C18 C26 C18 110.3(9) . 4_575

loop_
_geom_bond_atom_site_label_1
_geom_bond_atom_site_label_2
_geom_bond_distance
_geom_bond_site_symmetry_2
U1 N1 1.965(8) .
U1 F1 2.122(5) .
U1 C5 2.734(8) .
U1 C5 2.734(8) 4_575
U1 C4 2.758(7) 4_575
U1 C4 2.758(7) .
U1 C1 2.764(7) .
U1 C1 2.764(7) 4_575
U1 C3 2.805(7) .
U1 C3 2.805(7) 4_575
U1 C2 2.828(7) .
U1 C2 2.828(7) 4_575
N1 C11 1.415(11) .
C1 C2 1.405(10) .
C1 C5 1.425(9) .
C1 C6 1.496(9) .
C2 C3 1.409(9) .
C2 C7 1.509(9) .
C3 C4 1.420(10) .
C3 C8 1.494(9) .
C4 C5 1.404(9) .
C4 C9 1.509(9) .
C5 C10 1.482(9) .
C11 C16 1.400(12) .
C11 C12 1.445(13) .
C12 C13 1.400(13) .
C12 C26 1.505(13) .
C13 C14 1.372(12) .
C14 C15 1.382(13) .
C14 C23 1.535(13) .
C15 C16 1.425(12) .
C16 C20 1.524(13) .
C18 C26 1.523(9) .
C19 C26 1.506(14) .
C20 C21 1.503(12) .
C20 C22 1.550(8) 4_575
C20 C22 1.550(8) .
C23 C24 1.513(15) .
C23 C25 1.523(8) 4_575
C23 C25 1.523(8) .
C26 C18 1.523(9) 4_575
